data_7002610
loop_
_publ_author_name
'Strong, Elizabeth T. J.'
'Price, Jacquelyn T.'
'Jones, Nathan D.'

_publ_section_title
;
 Modular syntheses of chiral and achiral C,N-chelated
 Pd(ii)-pyridinylidenes
;
_journal_issue 42
_journal_name_full 'Dalton Transactions'
_journal_page_first 9123
_journal_paper_doi 10.1039/b915085d
_journal_year 2009
_chemical_formula_moiety '2(C16 H17 Cl N3 O Pd), 2(C F3 O3 S), C2 H3 N'
_chemical_formula_sum 'C36 H37 Cl2 F6 N7 O8 Pd2 S2'
_chemical_formula_weight 1157.55
_chemical_name_systematic
;
?
;
_space_group_IT_number 2
_symmetry_cell_setting triclinic
_symmetry_space_group_name_Hall '-P 1'
_symmetry_space_group_name_H-M 'P -1'
_atom_sites_solution_hydrogens geom
_atom_sites_solution_primary direct
_atom_sites_solution_secondary difmap
_audit_creation_method SHELXL-97
_cell_angle_alpha 98.15(3)
_cell_angle_beta 115.18(3)
_cell_angle_gamma 98.29(3)
_cell_formula_units_Z 2
_cell_length_a 13.107(3)
_cell_length_b 13.283(3)
_cell_length_c 14.155(3)
_cell_measurement_reflns_used 15412
_cell_measurement_temperature 150(2)
_cell_measurement_theta_max 30.3
_cell_measurement_theta_min 2.04
_cell_volume 2149.4(11)
_computing_cell_refinement 'Bruker SMART (Bruker, 1997)'
_computing_data_collection 'Bruker SMART (Bruker, 1997)'
_computing_data_reduction 'Bruker SMART (Bruker, 1997)'
_computing_molecular_graphics 'Bruker SMART (Bruker, 1997)'
_computing_publication_material 'Bruker SMART (Bruker, 1997)'
_computing_structure_refinement 'SHELXL-97 (Sheldrick, 1997)'
_computing_structure_solution 'SHELXS-97 (Sheldrick, 1990)'
_diffrn_ambient_temperature 150(2)
_diffrn_measured_fraction_theta_full .994
_diffrn_measured_fraction_theta_max .994
_diffrn_measurement_device_type 'Bruker PLATFORM diffractometer/SMART 1000 CCD area detector'
_diffrn_measurement_method '\w scans'
_diffrn_radiation_monochromator graphite
_diffrn_radiation_source 'fine-focus sealed tube'
_diffrn_radiation_type MoK\a
_diffrn_radiation_wavelength 0.71073
_diffrn_reflns_av_R_equivalents 0.0208
_diffrn_reflns_av_sigmaI/netI 0.0315
_diffrn_reflns_limit_h_max 15
_diffrn_reflns_limit_h_min -15
_diffrn_reflns_limit_k_max 15
_diffrn_reflns_limit_k_min -15
_diffrn_reflns_limit_l_max 16
_diffrn_reflns_limit_l_min -16
_diffrn_reflns_number 11969
_diffrn_reflns_theta_full 25.03
_diffrn_reflns_theta_max 25.03
_diffrn_reflns_theta_min 2.63
_exptl_absorpt_coefficient_mu 1.143
_exptl_absorpt_correction_T_max 0.8472
_exptl_absorpt_correction_T_min 0.6738
_exptl_absorpt_correction_type multi-scan
_exptl_absorpt_process_details 'SADABS (Sheldrick, 1996)'
_exptl_crystal_colour yellow
_exptl_crystal_density_diffrn 1.789
_exptl_crystal_density_method 'not measured'
_exptl_crystal_description plate
_exptl_crystal_F_000 1156
_exptl_crystal_size_max 0.38
_exptl_crystal_size_mid 0.35
_exptl_crystal_size_min 0.15
_refine_diff_density_max 1.756
_refine_diff_density_min -1.976
_refine_diff_density_rms .104
_refine_ls_extinction_method none
_refine_ls_goodness_of_fit_ref 1.022
_refine_ls_hydrogen_treatment constr
_refine_ls_matrix_type full
_refine_ls_number_parameters 517
_refine_ls_number_reflns 7561
_refine_ls_number_restraints 0
_refine_ls_restrained_S_all 1.022
_refine_ls_R_factor_all 0.0447
_refine_ls_R_factor_gt 0.0400
_refine_ls_shift/su_max 0.001
_refine_ls_shift/su_mean 0.000
_refine_ls_structure_factor_coef Fsqd
_refine_ls_weighting_details 'calc w=1/[\s^2^(Fo^2^)+(0.0390P)^2^+9.6928P] where P=(Fo^2^+2Fc^2^)/3'
_refine_ls_weighting_scheme calc
_refine_ls_wR_factor_gt 0.0965
_refine_ls_wR_factor_ref 0.1001
_reflns_number_gt 6827
_reflns_number_total 7561
_reflns_threshold_expression >2sigma(I)
_cod_data_source_file b915085d.txt
_cod_data_source_block 8
_cod_depositor_comments
;
The following automatic conversions were performed:
'_symmetry_cell_setting' value 'Triclinic' changed to 'triclinic'
according to '/home/saulius/struct/CIF-dictionaries/cif_core.dic'
dictionary named 'cif_core.dic' version 2.4.1 from 2010-06-29.

Automatic conversion script
Id: cif_fix_enum 1527 2010-12-29 10:47:43Z saulius 
;
_cod_original_cell_volume 2149.3(7)
_cod_original_sg_symbol_H-M P-1
_cod_database_code 7002610

loop_
_symmetry_equiv_pos_as_xyz
'x, y, z'
'-x, -y, -z'

loop_
_atom_site_label
_atom_site_type_symbol
_atom_site_fract_x
_atom_site_fract_y
_atom_site_fract_z
_atom_site_U_iso_or_equiv
_atom_site_adp_type
_atom_site_occupancy
_atom_site_symmetry_multiplicity
_atom_site_calc_flag
_atom_site_refinement_flags
_atom_site_disorder_assembly
_atom_site_disorder_group
S1 S 0.10860(10) -0.06842(9) -0.25047(9) 0.0303(2) Uani 1 1 d . . .
O1 O 0.0303(4) -0.1200(4) -0.2182(4) 0.0626(12) Uani 1 1 d . . .
O2 O 0.0574(3) -0.0370(3) -0.3467(3) 0.0432(9) Uani 1 1 d . . .
O3 O 0.2034(4) -0.1177(3) -0.2376(3) 0.0483(10) Uani 1 1 d . . .
C10 C 0.1781(5) 0.0545(5) -0.1569(4) 0.0468(13) Uani 1 1 d . . .
F1 F 0.2544(4) 0.1109(3) -0.1761(3) 0.0826(13) Uani 1 1 d . . .
F2 F 0.2328(3) 0.0403(4) -0.0615(3) 0.0754(12) Uani 1 1 d . . .
F3 F 0.1006(4) 0.1093(3) -0.1584(3) 0.0853(14) Uani 1 1 d . . .
S2 S 0.62617(12) 0.48293(11) 0.31180(11) 0.0265(2) Uiso 0.70 1 d PG A 1
O4 O 0.6959(2) 0.58089(15) 0.3829(2) 0.0443(4) Uiso 0.70 1 d PG A 1
O5 O 0.6846(2) 0.39907(18) 0.3210(2) 0.0443(4) Uiso 0.70 1 d PG A 1
O6 O 0.5545(2) 0.4888(2) 0.20421(13) 0.0443(4) Uiso 0.70 1 d PG A 1
C20 C 0.52354(17) 0.44646(18) 0.36116(17) 0.0390(3) Uiso 0.70 1 d PG A 1
F4 F 0.4502(2) 0.3575(2) 0.3065(3) 0.0674(6) Uiso 0.70 1 d PG A 1
F5 F 0.4599(2) 0.5137(3) 0.3597(3) 0.0674(6) Uiso 0.70 1 d PG A 1
F6 F 0.5716(3) 0.4366(3) 0.46006(19) 0.0674(6) Uiso 0.70 1 d PG A 1
S2' S 0.6630(3) 0.4868(3) 0.3362(3) 0.0311(6) Uiso 0.30 1 d PG B 2
O4' O 0.6800(5) 0.3863(4) 0.3034(6) 0.0519(10) Uiso 0.30 1 d PG B 2
O5' O 0.6291(6) 0.5453(5) 0.2549(5) 0.0519(10) Uiso 0.30 1 d PG B 2
O6' O 0.7496(4) 0.5455(5) 0.4395(4) 0.0519(10) Uiso 0.30 1 d PG B 2
C20' C 0.5360(4) 0.4562(5) 0.3557(5) 0.0457(8) Uiso 0.30 1 d PG B 2
F4' F 0.5046(6) 0.5385(6) 0.3864(7) 0.0790(15) Uiso 0.30 1 d PG B 2
F5' F 0.5483(7) 0.4018(7) 0.4280(6) 0.0790(15) Uiso 0.30 1 d PG B 2
F6' F 0.4448(3) 0.4017(7) 0.2695(6) 0.0790(15) Uiso 0.30 1 d PG B 2
Pd1 Pd 0.50240(2) 0.14562(2) -0.47633(2) 0.01696(9) Uani 1 1 d . . .
Cl1 Cl 0.37480(9) 0.10860(8) -0.64925(8) 0.0259(2) Uani 1 1 d . . .
C1 C 0.6479(3) 0.1316(3) -0.4842(3) 0.0188(8) Uani 1 1 d . . .
N1 N 0.6788(3) 0.1271(3) -0.5620(3) 0.0208(7) Uani 1 1 d . . .
Pd2 Pd -0.19237(3) -0.47968(2) -0.11215(2) 0.01910(9) Uani 1 1 d . . .
Cl2 Cl -0.21257(10) -0.32641(8) -0.03683(9) 0.0315(2) Uani 1 1 d . . .
N2 N 0.6088(3) 0.1635(3) -0.3228(3) 0.0194(7) Uani 1 1 d . . .
C2 C 0.7808(4) 0.1046(3) -0.5513(4) 0.0263(9) Uani 1 1 d . . .
H2 H 0.7964 0.1015 -0.6111 0.032 Uiso 1 1 calc R . .
N3 N 0.3592(3) 0.1559(3) -0.4521(3) 0.0237(7) Uani 1 1 d . . .
C3 C 0.8597(4) 0.0867(3) -0.4621(4) 0.0276(9) Uani 1 1 d . . .
H3 H 0.9287 0.0686 -0.4581 0.033 Uiso 1 1 calc R . .
N4 N -0.1336(3) -0.6049(3) -0.1530(3) 0.0209(7) Uani 1 1 d . . .
C4 C 0.8365(4) 0.0957(3) -0.3773(4) 0.0262(9) Uani 1 1 d . . .
H4 H 0.8907 0.0863 -0.3104 0.031 Uiso 1 1 calc R . .
N5 N -0.2533(3) -0.5499(3) 0.0514(3) 0.0230(7) Uani 1 1 d . . .
C5 C 0.7328(3) 0.1186(3) -0.3895(3) 0.0202(8) Uani 1 1 d . . .
N6 N -0.1803(3) -0.4030(3) -0.2226(3) 0.0264(8) Uani 1 1 d . . .
C6 C 0.7050(4) 0.1379(3) -0.3043(3) 0.0222(8) Uani 1 1 d . . .
H6 H 0.7562 0.1321 -0.2346 0.027 Uiso 1 1 calc R . .
O7 O 0.4977(3) 0.2663(3) 0.0002(3) 0.0413(8) Uani 1 1 d . . .
C7 C 0.2805(4) 0.1666(3) -0.4407(3) 0.0238(9) Uani 1 1 d . . .
O8 O 0.0048(3) -0.6531(3) -0.4640(2) 0.0370(8) Uani 1 1 d . . .
C8 C 0.1804(4) 0.1816(4) -0.4267(4) 0.0368(11) Uani 1 1 d . . .
H8A H 0.1851 0.2566 -0.4072 0.055 Uiso 1 1 calc R . .
H8B H 0.1783 0.1488 -0.3695 0.055 Uiso 1 1 calc R . .
H8C H 0.1099 0.1497 -0.4937 0.055 Uiso 1 1 calc R . .
C9 C 0.6065(4) 0.1515(4) -0.6621(3) 0.0325(10) Uani 1 1 d . . .
H9A H 0.5510 0.0877 -0.7120 0.049 Uiso 1 1 calc R . .
H9B H 0.6551 0.1804 -0.6932 0.049 Uiso 1 1 calc R . .
H9C H 0.5646 0.2029 -0.6492 0.049 Uiso 1 1 calc R . .
C11 C 0.5789(3) 0.1857(3) -0.2396(3) 0.0213(8) Uani 1 1 d . . .
C12 C 0.5292(4) 0.2700(3) -0.2316(3) 0.0249(9) Uani 1 1 d . . .
H12 H 0.5139 0.3112 -0.2836 0.030 Uiso 1 1 calc R . .
C13 C 0.5028(4) 0.2934(4) -0.1509(3) 0.0302(10) Uani 1 1 d . . .
H13 H 0.4688 0.3510 -0.1451 0.036 Uiso 1 1 calc R . .
C14 C 0.5254(4) 0.2334(4) -0.0775(3) 0.0307(10) Uani 1 1 d . . .
C15 C 0.5735(4) 0.1482(4) -0.0853(3) 0.0311(10) Uani 1 1 d . . .
H15 H 0.5880 0.1069 -0.0335 0.037 Uiso 1 1 calc R . .
C16 C 0.5999(4) 0.1241(3) -0.1672(3) 0.0257(9) Uani 1 1 d . . .
H16 H 0.6323 0.0656 -0.1740 0.031 Uiso 1 1 calc R . .
C17 C 0.5110(5) 0.2051(5) 0.0748(4) 0.0504(15) Uani 1 1 d . . .
H17A H 0.4638 0.1342 0.0379 0.076 Uiso 1 1 calc R . .
H17B H 0.4861 0.2354 0.1264 0.076 Uiso 1 1 calc R . .
H17C H 0.5926 0.2025 0.1127 0.076 Uiso 1 1 calc R . .
C21 C -0.2014(3) -0.5596(3) -0.0109(3) 0.0213(8) Uani 1 1 d . . .
C22 C -0.2355(4) -0.6063(4) 0.1256(3) 0.0307(10) Uani 1 1 d . . .
H22 H -0.2708 -0.5959 0.1714 0.037 Uiso 1 1 calc R . .
C23 C -0.1693(4) -0.6777(4) 0.1386(3) 0.0332(11) Uani 1 1 d . . .
H23 H -0.1567 -0.7142 0.1943 0.040 Uiso 1 1 calc R . .
C24 C -0.1208(4) -0.6972(3) 0.0717(3) 0.0282(9) Uani 1 1 d . . .
H24 H -0.0769 -0.7489 0.0770 0.034 Uiso 1 1 calc R . .
C25 C -0.1384(4) -0.6390(3) -0.0027(3) 0.0239(9) Uani 1 1 d . . .
C26 C -0.1032(4) -0.6592(3) -0.0833(3) 0.0243(9) Uani 1 1 d . . .
H26 H -0.0597 -0.7101 -0.0853 0.029 Uiso 1 1 calc R . .
C27 C -0.1910(4) -0.3593(3) -0.2858(3) 0.0258(9) Uani 1 1 d . . .
C28 C -0.2060(5) -0.3045(4) -0.3681(4) 0.0381(11) Uani 1 1 d . . .
H28A H -0.2208 -0.3533 -0.4337 0.057 Uiso 1 1 calc R . .
H28B H -0.1358 -0.2503 -0.3456 0.057 Uiso 1 1 calc R . .
H28C H -0.2720 -0.2718 -0.3819 0.057 Uiso 1 1 calc R . .
C29 C -0.3374(4) -0.4830(4) 0.0399(4) 0.0312(10) Uani 1 1 d . . .
H29A H -0.2969 -0.4145 0.0889 0.047 Uiso 1 1 calc R . .
H29B H -0.3971 -0.5160 0.0573 0.047 Uiso 1 1 calc R . .
H29C H -0.3736 -0.4744 -0.0340 0.047 Uiso 1 1 calc R . .
C31 C -0.1003(4) -0.6200(3) -0.2348(3) 0.0218(8) Uani 1 1 d . . .
C32 C -0.1763(4) -0.6123(3) -0.3335(3) 0.0218(8) Uani 1 1 d . . .
H32 H -0.2500 -0.5993 -0.3463 0.026 Uiso 1 1 calc R . .
C33 C -0.1450(4) -0.6237(3) -0.4130(3) 0.0239(9) Uani 1 1 d . . .
H33 H -0.1972 -0.6195 -0.4830 0.029 Uiso 1 1 calc R . .
C34 C -0.0364(4) -0.6416(3) -0.3928(3) 0.0265(9) Uani 1 1 d . . .
C35 C 0.0390(4) -0.6500(4) -0.2943(4) 0.0315(10) Uani 1 1 d . . .
H35 H 0.1126 -0.6631 -0.2814 0.038 Uiso 1 1 calc R . .
C36 C 0.0077(4) -0.6395(3) -0.2154(3) 0.0258(9) Uani 1 1 d . . .
H36 H 0.0594 -0.6453 -0.1459 0.031 Uiso 1 1 calc R . .
C37 C -0.0650(4) -0.6380(4) -0.5643(4) 0.0382(11) Uani 1 1 d . . .
H37A H -0.1354 -0.6941 -0.6001 0.057 Uiso 1 1 calc R . .
H37B H -0.0229 -0.6388 -0.6074 0.057 Uiso 1 1 calc R . .
H37C H -0.0859 -0.5705 -0.5564 0.057 Uiso 1 1 calc R . .
N7 N -0.1083(4) 0.0892(3) -0.0884(3) 0.0421(11) Uani 1 1 d . . .
C41 C -0.1266(4) 0.0013(4) -0.1007(3) 0.0288(10) Uani 1 1 d . . .
C42 C -0.1492(4) -0.1123(4) -0.1165(4) 0.0354(11) Uani 1 1 d . . .
H42A H -0.1150 -0.1408 -0.1610 0.053 Uiso 1 1 calc R . .
H42B H -0.2329 -0.1415 -0.1523 0.053 Uiso 1 1 calc R . .
H42C H -0.1146 -0.1309 -0.0468 0.053 Uiso 1 1 calc R . .

loop_
_atom_site_aniso_label
_atom_site_aniso_U_11
_atom_site_aniso_U_22
_atom_site_aniso_U_33
_atom_site_aniso_U_23
_atom_site_aniso_U_13
_atom_site_aniso_U_12
S1 0.0340(6) 0.0329(6) 0.0270(5) 0.0032(5) 0.0184(5) 0.0049(5)
O1 0.055(3) 0.072(3) 0.067(3) 0.012(2) 0.042(2) -0.007(2)
O2 0.044(2) 0.056(2) 0.0255(17) 0.0023(16) 0.0108(15) 0.0238(18)
O3 0.073(3) 0.057(2) 0.044(2) 0.0276(19) 0.040(2) 0.039(2)
C10 0.041(3) 0.053(3) 0.037(3) 0.002(2) 0.013(2) 0.005(3)
F1 0.068(3) 0.074(3) 0.073(3) 0.012(2) 0.017(2) -0.030(2)
F2 0.068(2) 0.110(3) 0.0249(17) -0.0026(18) 0.0086(16) 0.008(2)
F3 0.084(3) 0.073(3) 0.072(3) -0.026(2) 0.018(2) 0.036(2)
Pd1 0.01790(16) 0.01776(16) 0.01464(15) 0.00304(11) 0.00688(12) 0.00469(12)
Cl1 0.0248(5) 0.0307(5) 0.0170(5) 0.0043(4) 0.0055(4) 0.0053(4)
C1 0.024(2) 0.0138(18) 0.0193(19) 0.0025(15) 0.0112(16) 0.0023(15)
N1 0.0238(17) 0.0197(17) 0.0195(17) 0.0044(14) 0.0114(14) 0.0021(14)
Pd2 0.02418(17) 0.01675(16) 0.01648(16) 0.00429(12) 0.00927(13) 0.00442(12)
Cl2 0.0500(7) 0.0204(5) 0.0282(5) 0.0054(4) 0.0205(5) 0.0117(5)
N2 0.0235(17) 0.0177(16) 0.0157(16) 0.0020(13) 0.0083(14) 0.0046(14)
C2 0.030(2) 0.024(2) 0.030(2) 0.0038(18) 0.0202(19) 0.0039(18)
N3 0.0231(18) 0.0284(19) 0.0161(16) 0.0039(14) 0.0061(14) 0.0058(15)
C3 0.027(2) 0.024(2) 0.038(2) 0.0076(19) 0.020(2) 0.0082(18)
N4 0.0232(17) 0.0185(17) 0.0198(17) 0.0031(14) 0.0098(14) 0.0018(14)
C4 0.024(2) 0.024(2) 0.030(2) 0.0074(18) 0.0114(18) 0.0063(17)
N5 0.0267(18) 0.0235(18) 0.0173(16) 0.0029(14) 0.0109(14) -0.0001(14)
C5 0.023(2) 0.0171(19) 0.0210(19) 0.0043(16) 0.0107(16) 0.0030(16)
N6 0.034(2) 0.0225(18) 0.0253(19) 0.0049(16) 0.0157(16) 0.0090(16)
C6 0.027(2) 0.020(2) 0.0156(19) 0.0030(16) 0.0068(16) 0.0031(17)
O7 0.049(2) 0.053(2) 0.0239(17) -0.0011(15) 0.0231(16) 0.0069(17)
C7 0.026(2) 0.026(2) 0.019(2) 0.0056(17) 0.0095(17) 0.0066(18)
O8 0.0346(18) 0.058(2) 0.0246(16) 0.0052(15) 0.0183(14) 0.0177(16)
C8 0.037(3) 0.042(3) 0.045(3) 0.013(2) 0.028(2) 0.017(2)
C9 0.030(2) 0.050(3) 0.021(2) 0.014(2) 0.0131(19) 0.011(2)
C11 0.025(2) 0.023(2) 0.0147(18) -0.0001(16) 0.0094(16) 0.0041(17)
C12 0.029(2) 0.023(2) 0.017(2) 0.0007(16) 0.0077(17) 0.0053(17)
C13 0.033(2) 0.029(2) 0.024(2) -0.0040(18) 0.0117(19) 0.0075(19)
C14 0.032(2) 0.038(3) 0.019(2) -0.0037(19) 0.0143(19) -0.001(2)
C15 0.037(2) 0.038(3) 0.019(2) 0.0087(19) 0.0140(19) 0.004(2)
C16 0.030(2) 0.025(2) 0.023(2) 0.0049(17) 0.0116(18) 0.0067(18)
C17 0.056(3) 0.065(4) 0.029(3) 0.002(3) 0.027(3) -0.007(3)
C21 0.023(2) 0.018(2) 0.0155(18) -0.0013(15) 0.0056(16) -0.0026(16)
C22 0.037(2) 0.032(2) 0.020(2) 0.0039(18) 0.0134(19) -0.002(2)
C23 0.042(3) 0.034(3) 0.018(2) 0.0100(19) 0.0104(19) 0.000(2)
C24 0.033(2) 0.022(2) 0.024(2) 0.0064(17) 0.0077(19) 0.0030(18)
C25 0.026(2) 0.022(2) 0.019(2) 0.0055(16) 0.0072(17) 0.0001(17)
C26 0.027(2) 0.017(2) 0.027(2) 0.0046(17) 0.0116(18) 0.0050(17)
C27 0.033(2) 0.022(2) 0.025(2) 0.0049(18) 0.0149(19) 0.0086(18)
C28 0.052(3) 0.036(3) 0.032(3) 0.018(2) 0.021(2) 0.014(2)
C29 0.033(2) 0.034(3) 0.032(2) 0.005(2) 0.021(2) 0.009(2)
C31 0.028(2) 0.0171(19) 0.020(2) 0.0008(16) 0.0126(17) 0.0032(16)
C32 0.023(2) 0.019(2) 0.024(2) 0.0037(16) 0.0116(17) 0.0059(16)
C33 0.028(2) 0.021(2) 0.021(2) 0.0041(16) 0.0104(17) 0.0050(17)
C34 0.032(2) 0.024(2) 0.024(2) -0.0009(17) 0.0159(19) 0.0057(18)
C35 0.025(2) 0.041(3) 0.027(2) 0.002(2) 0.0103(19) 0.013(2)
C36 0.026(2) 0.027(2) 0.020(2) -0.0001(17) 0.0078(17) 0.0071(18)
C37 0.039(3) 0.051(3) 0.025(2) 0.005(2) 0.017(2) 0.008(2)
N7 0.047(3) 0.030(2) 0.034(2) 0.0101(18) 0.0031(19) 0.0094(19)
C41 0.026(2) 0.037(3) 0.018(2) 0.0092(19) 0.0044(18) 0.0099(19)
C42 0.037(3) 0.030(2) 0.030(2) 0.009(2) 0.007(2) 0.007(2)

loop_
_atom_type_symbol
_atom_type_description
_atom_type_scat_dispersion_real
_atom_type_scat_dispersion_imag
_atom_type_scat_source
C C .0033 .0016 'International Tables Vol C Tables 4.2.6.8 and 6.1.1.4'
H H .0000 .0000 'International Tables Vol C Tables 4.2.6.8 and 6.1.1.4'
N N .0061 .0033 'International Tables Vol C Tables 4.2.6.8 and 6.1.1.4'
O O .0106 .0060 'International Tables Vol C Tables 4.2.6.8 and 6.1.1.4'
F F .0171 .0103 'International Tables Vol C Tables 4.2.6.8 and 6.1.1.4'
S S .1246 .1234 'International Tables Vol C Tables 4.2.6.8 and 6.1.1.4'
Cl Cl .1484 .1585 'International Tables Vol C Tables 4.2.6.8 and 6.1.1.4'
Pd Pd -.9988 1.0072 'International Tables Vol C Tables 4.2.6.8 and 6.1.1.4'

loop_
_geom_angle_atom_site_label_1
_geom_angle_atom_site_label_2
_geom_angle_atom_site_label_3
_geom_angle
_geom_angle_site_symmetry_1
_geom_angle_site_symmetry_3
_geom_angle_publ_flag
O2 S1 O1 115.4(3) . . ?
O2 S1 O3 115.2(2) . . ?
O1 S1 O3 113.6(3) . . ?
O2 S1 C10 101.3(3) . . ?
O1 S1 C10 105.9(3) . . ?
O3 S1 C10 103.3(3) . . ?
F2 C10 F1 106.7(5) . . ?
F2 C10 F3 108.7(5) . . ?
F1 C10 F3 108.1(6) . . ?
F2 C10 S1 110.0(4) . . ?
F1 C10 S1 112.8(4) . . ?
F3 C10 S1 110.4(4) . . ?
O4 S2 O6 114.8 . . ?
O4 S2 O5 114.8 . . ?
O6 S2 O5 114.8 . . ?
O4 S2 C20 103.4 . . ?
O6 S2 C20 103.3 . . ?
O5 S2 C20 103.4 . . ?
F4 C20 F6 105.2 . . ?
F4 C20 F5 105.2 . . ?
F6 C20 F5 105.1 . . ?
F4 C20 S2 113.5 . . ?
F6 C20 S2 113.5 . . ?
F5 C20 S2 113.5 . . ?
O5' S2' O4' 114.8 . . ?
O5' S2' O6' 114.9 . . ?
O4' S2' O6' 114.8 . . ?
O5' S2' C20' 103.3 . . ?
O4' S2' C20' 103.3 . . ?
O6' S2' C20' 103.3 . . ?
F4' C20' F5' 105.2 . . ?
F4' C20' F6' 105.2 . . ?
F5' C20' F6' 105.1 . . ?
F4' C20' S2' 113.5 . . ?
F5' C20' S2' 113.5 . . ?
F6' C20' S2' 113.5 . . ?
N2 Pd1 C1 79.60(15) . . ?
N2 Pd1 N3 94.56(13) . . ?
C1 Pd1 N3 173.73(14) . . ?
N2 Pd1 Cl1 174.02(10) . . ?
C1 Pd1 Cl1 101.71(12) . . ?
N3 Pd1 Cl1 83.87(10) . . ?
N1 C1 C5 113.2(4) . . ?
N1 C1 Pd1 133.6(3) . . ?
C5 C1 Pd1 113.1(3) . . ?
C1 N1 C2 122.8(4) . . ?
C1 N1 C9 120.6(4) . . ?
C2 N1 C9 116.6(3) . . ?
C21 Pd2 N6 176.53(16) . . ?
C21 Pd2 N4 79.94(16) . . ?
N6 Pd2 N4 96.61(14) . . ?
C21 Pd2 Cl2 98.51(13) . . ?
N6 Pd2 Cl2 84.93(11) . . ?
N4 Pd2 Cl2 166.21(10) . . ?
C6 N2 C11 120.2(3) . . ?
C6 N2 Pd1 114.4(3) . . ?
C11 N2 Pd1 124.6(3) . . ?
C3 C2 N1 123.9(4) . . ?
C3 C2 H2 118.0 . . ?
N1 C2 H2 118.0 . . ?
C7 N3 Pd1 176.1(4) . . ?
C2 C3 C4 116.4(4) . . ?
C2 C3 H3 121.8 . . ?
C4 C3 H3 121.8 . . ?
C26 N4 C31 118.5(4) . . ?
C26 N4 Pd2 114.2(3) . . ?
C31 N4 Pd2 125.5(3) . . ?
C3 C4 C5 118.9(4) . . ?
C3 C4 H4 120.5 . . ?
C5 C4 H4 120.5 . . ?
C21 N5 C22 119.9(4) . . ?
C21 N5 C29 123.5(4) . . ?
C22 N5 C29 116.5(4) . . ?
C4 C5 C1 124.5(4) . . ?
C4 C5 C6 123.1(4) . . ?
C1 C5 C6 112.2(4) . . ?
C27 N6 Pd2 168.7(4) . . ?
N2 C6 C5 118.3(4) . . ?
N2 C6 H6 120.8 . . ?
C5 C6 H6 120.8 . . ?
C14 O7 C17 116.6(4) . . ?
N3 C7 C8 179.2(5) . . ?
C34 O8 C37 115.8(4) . . ?
C7 C8 H8A 109.5 . . ?
C7 C8 H8B 109.5 . . ?
H8A C8 H8B 109.5 . . ?
C7 C8 H8C 109.5 . . ?
H8A C8 H8C 109.5 . . ?
H8B C8 H8C 109.5 . . ?
N1 C9 H9A 109.5 . . ?
N1 C9 H9B 109.5 . . ?
H9A C9 H9B 109.5 . . ?
N1 C9 H9C 109.5 . . ?
H9A C9 H9C 109.5 . . ?
H9B C9 H9C 109.5 . . ?
C16 C11 C12 121.1(4) . . ?
C16 C11 N2 119.1(4) . . ?
C12 C11 N2 119.8(4) . . ?
C13 C12 C11 120.3(4) . . ?
C13 C12 H12 119.9 . . ?
C11 C12 H12 119.9 . . ?
C12 C13 C14 118.8(4) . . ?
C12 C13 H13 120.6 . . ?
C14 C13 H13 120.6 . . ?
O7 C14 C13 113.0(4) . . ?
O7 C14 C15 125.5(4) . . ?
C13 C14 C15 121.5(4) . . ?
C16 C15 C14 119.8(4) . . ?
C16 C15 H15 120.1 . . ?
C14 C15 H15 120.1 . . ?
C15 C16 C11 118.5(4) . . ?
C15 C16 H16 120.7 . . ?
C11 C16 H16 120.7 . . ?
O7 C17 H17A 109.5 . . ?
O7 C17 H17B 109.5 . . ?
H17A C17 H17B 109.5 . . ?
O7 C17 H17C 109.5 . . ?
H17A C17 H17C 109.5 . . ?
H17B C17 H17C 109.5 . . ?
N5 C21 C25 117.2(4) . . ?
N5 C21 Pd2 130.7(3) . . ?
C25 C21 Pd2 112.1(3) . . ?
N5 C22 C23 123.0(4) . . ?
N5 C22 H22 118.5 . . ?
C23 C22 H22 118.5 . . ?
C22 C23 C24 119.8(4) . . ?
C22 C23 H23 120.1 . . ?
C24 C23 H23 120.1 . . ?
C25 C24 C23 116.8(4) . . ?
C25 C24 H24 121.6 . . ?
C23 C24 H24 121.6 . . ?
C24 C25 C26 121.9(4) . . ?
C24 C25 C21 122.8(4) . . ?
C26 C25 C21 115.0(4) . . ?
N4 C26 C25 115.4(4) . . ?
N4 C26 H26 122.3 . . ?
C25 C26 H26 122.3 . . ?
N6 C27 C28 179.1(6) . . ?
C27 C28 H28A 109.5 . . ?
C27 C28 H28B 109.5 . . ?
H28A C28 H28B 109.5 . . ?
C27 C28 H28C 109.5 . . ?
H28A C28 H28C 109.5 . . ?
H28B C28 H28C 109.5 . . ?
N5 C29 H29A 109.5 . . ?
N5 C29 H29B 109.5 . . ?
H29A C29 H29B 109.5 . . ?
N5 C29 H29C 109.5 . . ?
H29A C29 H29C 109.5 . . ?
H29B C29 H29C 109.5 . . ?
C32 C31 C36 121.1(4) . . ?
C32 C31 N4 117.4(4) . . ?
C36 C31 N4 121.6(4) . . ?
C33 C32 C31 118.5(4) . . ?
C33 C32 H32 120.7 . . ?
C31 C32 H32 120.7 . . ?
C32 C33 C34 120.2(4) . . ?
C32 C33 H33 119.9 . . ?
C34 C33 H33 119.9 . . ?
O8 C34 C35 113.1(4) . . ?
O8 C34 C33 125.8(4) . . ?
C35 C34 C33 121.1(4) . . ?
C36 C35 C34 118.8(4) . . ?
C36 C35 H35 120.6 . . ?
C34 C35 H35 120.6 . . ?
C35 C36 C31 120.3(4) . . ?
C35 C36 H36 119.8 . . ?
C31 C36 H36 119.8 . . ?
O8 C37 H37A 109.5 . . ?
O8 C37 H37B 109.5 . . ?
H37A C37 H37B 109.5 . . ?
O8 C37 H37C 109.5 . . ?
H37A C37 H37C 109.5 . . ?
H37B C37 H37C 109.5 . . ?
N7 C41 C42 179.4(5) . . ?
C41 C42 H42A 109.5 . . ?
C41 C42 H42B 109.5 . . ?
H42A C42 H42B 109.5 . . ?
C41 C42 H42C 109.5 . . ?
H42A C42 H42C 109.5 . . ?
H42B C42 H42C 109.5 . . ?

loop_
_geom_bond_atom_site_label_1
_geom_bond_atom_site_label_2
_geom_bond_distance
_geom_bond_site_symmetry_2
_geom_bond_publ_flag
S1 O2 1.394(4) . ?
S1 O1 1.420(4) . ?
S1 O3 1.443(4) . ?
S1 C10 1.784(6) . ?
C10 F2 1.289(7) . ?
C10 F1 1.307(7) . ?
C10 F3 1.328(7) . ?
S2 O4 1.4298 . ?
S2 O6 1.4302 . ?
S2 O5 1.4303 . ?
S2 C20 1.8001 . ?
C20 F4 1.3032 . ?
C20 F6 1.3034 . ?
C20 F5 1.3037 . ?
S2' O5' 1.4299 . ?
S2' O4' 1.4301 . ?
S2' O6' 1.4302 . ?
S2' C20' 1.8002 . ?
C20' F4' 1.3033 . ?
C20' F5' 1.3033 . ?
C20' F6' 1.3036 . ?
Pd1 N2 1.975(3) . ?
Pd1 C1 1.991(4) . ?
Pd1 N3 2.066(4) . ?
Pd1 Cl1 2.2289(14) . ?
C1 N1 1.322(5) . ?
C1 C5 1.385(6) . ?
N1 C2 1.362(6) . ?
N1 C9 1.444(5) . ?
Pd2 C21 1.932(4) . ?
Pd2 N6 2.030(4) . ?
Pd2 N4 2.042(3) . ?
Pd2 Cl2 2.2652(12) . ?
N2 C6 1.281(5) . ?
N2 C11 1.398(5) . ?
C2 C3 1.328(6) . ?
C2 H2 0.9500 . ?
N3 C7 1.134(5) . ?
C3 C4 1.351(6) . ?
C3 H3 0.9500 . ?
N4 C26 1.265(5) . ?
N4 C31 1.399(5) . ?
C4 C5 1.380(6) . ?
C4 H4 0.9500 . ?
N5 C21 1.327(5) . ?
N5 C22 1.336(6) . ?
N5 C29 1.484(6) . ?
C5 C6 1.402(6) . ?
N6 C27 1.106(5) . ?
C6 H6 0.9500 . ?
O7 C14 1.334(5) . ?
O7 C17 1.391(7) . ?
C7 C8 1.445(6) . ?
O8 C34 1.332(5) . ?
O8 C37 1.386(6) . ?
C8 H8A 0.9800 . ?
C8 H8B 0.9800 . ?
C8 H8C 0.9800 . ?
C9 H9A 0.9800 . ?
C9 H9B 0.9800 . ?
C9 H9C 0.9800 . ?
C11 C16 1.364(6) . ?
C11 C12 1.389(6) . ?
C12 C13 1.337(6) . ?
C12 H12 0.9500 . ?
C13 C14 1.359(7) . ?
C13 H13 0.9500 . ?
C14 C15 1.386(7) . ?
C15 C16 1.353(6) . ?
C15 H15 0.9500 . ?
C16 H16 0.9500 . ?
C17 H17A 0.9800 . ?
C17 H17B 0.9800 . ?
C17 H17C 0.9800 . ?
C21 C25 1.418(6) . ?
C22 C23 1.355(7) . ?
C22 H22 0.9500 . ?
C23 C24 1.363(7) . ?
C23 H23 0.9500 . ?
C24 C25 1.355(6) . ?
C24 H24 0.9500 . ?
C25 C26 1.408(6) . ?
C26 H26 0.9500 . ?
C27 C28 1.418(6) . ?
C28 H28A 0.9800 . ?
C28 H28B 0.9800 . ?
C28 H28C 0.9800 . ?
C29 H29A 0.9800 . ?
C29 H29B 0.9800 . ?
C29 H29C 0.9800 . ?
C31 C32 1.356(6) . ?
C31 C36 1.393(6) . ?
C32 C33 1.350(6) . ?
C32 H32 0.9500 . ?
C33 C34 1.391(6) . ?
C33 H33 0.9500 . ?
C34 C35 1.355(6) . ?
C35 C36 1.341(6) . ?
C35 H35 0.9500 . ?
C36 H36 0.9500 . ?
C37 H37A 0.9800 . ?
C37 H37B 0.9800 . ?
C37 H37C 0.9800 . ?
N7 C41 1.130(6) . ?
C41 C42 1.461(7) . ?
C42 H42A 0.9800 . ?
C42 H42B 0.9800 . ?
C42 H42C 0.9800 . ?

loop_
_geom_torsion_atom_site_label_1
_geom_torsion_atom_site_label_2
_geom_torsion_atom_site_label_3
_geom_torsion_atom_site_label_4
_geom_torsion
_geom_torsion_site_symmetry_1
_geom_torsion_site_symmetry_2
_geom_torsion_site_symmetry_3
_geom_torsion_site_symmetry_4
_geom_torsion_publ_flag
O2 S1 C10 F2 -178.9(4) . . . . ?
O1 S1 C10 F2 60.3(5) . . . . ?
O3 S1 C10 F2 -59.3(4) . . . . ?
O2 S1 C10 F1 -59.9(5) . . . . ?
O1 S1 C10 F1 179.3(4) . . . . ?
O3 S1 C10 F1 59.7(5) . . . . ?
O2 S1 C10 F3 61.2(5) . . . . ?
O1 S1 C10 F3 -59.6(5) . . . . ?
O3 S1 C10 F3 -179.2(4) . . . . ?
O4 S2 C20 F4 180.0 . . . . ?
O6 S2 C20 F4 60.0 . . . . ?
O5 S2 C20 F4 -60.0 . . . . ?
O4 S2 C20 F6 -60.0 . . . . ?
O6 S2 C20 F6 -180.0 . . . . ?
O5 S2 C20 F6 60.0 . . . . ?
O4 S2 C20 F5 60.0 . . . . ?
O6 S2 C20 F5 -60.0 . . . . ?
O5 S2 C20 F5 180.0 . . . . ?
O5' S2' C20' F4' -60.0 . . . . ?
O4' S2' C20' F4' 180.0 . . . . ?
O6' S2' C20' F4' 60.0 . . . . ?
O5' S2' C20' F5' 180.0 . . . . ?
O4' S2' C20' F5' 60.0 . . . . ?
O6' S2' C20' F5' -60.0 . . . . ?
O5' S2' C20' F6' 60.0 . . . . ?
O4' S2' C20' F6' -60.0 . . . . ?
O6' S2' C20' F6' -180.0 . . . . ?
N2 Pd1 C1 N1 -170.8(4) . . . . ?
N3 Pd1 C1 N1 167.6(11) . . . . ?
Cl1 Pd1 C1 N1 15.2(4) . . . . ?
N2 Pd1 C1 C5 13.1(3) . . . . ?
N3 Pd1 C1 C5 -8.5(15) . . . . ?
Cl1 Pd1 C1 C5 -161.0(3) . . . . ?
C5 C1 N1 C2 4.3(5) . . . . ?
Pd1 C1 N1 C2 -171.8(3) . . . . ?
C5 C1 N1 C9 -172.5(4) . . . . ?
Pd1 C1 N1 C9 11.4(6) . . . . ?
C1 Pd1 N2 C6 -13.1(3) . . . . ?
N3 Pd1 N2 C6 164.6(3) . . . . ?
Cl1 Pd1 N2 C6 90.1(10) . . . . ?
C1 Pd1 N2 C11 176.8(3) . . . . ?
N3 Pd1 N2 C11 -5.5(3) . . . . ?
Cl1 Pd1 N2 C11 -80.0(11) . . . . ?
C1 N1 C2 C3 -1.1(6) . . . . ?
C9 N1 C2 C3 175.8(4) . . . . ?
N2 Pd1 N3 C7 115(5) . . . . ?
C1 Pd1 N3 C7 136(5) . . . . ?
Cl1 Pd1 N3 C7 -71(5) . . . . ?
N1 C2 C3 C4 -2.4(7) . . . . ?
C21 Pd2 N4 C26 -16.4(3) . . . . ?
N6 Pd2 N4 C26 164.0(3) . . . . ?
Cl2 Pd2 N4 C26 68.3(5) . . . . ?
C21 Pd2 N4 C31 179.2(3) . . . . ?
N6 Pd2 N4 C31 -0.4(3) . . . . ?
Cl2 Pd2 N4 C31 -96.1(5) . . . . ?
C2 C3 C4 C5 2.2(6) . . . . ?
C3 C4 C5 C1 1.3(6) . . . . ?
C3 C4 C5 C6 -174.6(4) . . . . ?
N1 C1 C5 C4 -4.5(6) . . . . ?
Pd1 C1 C5 C4 172.5(3) . . . . ?
N1 C1 C5 C6 171.8(3) . . . . ?
Pd1 C1 C5 C6 -11.2(4) . . . . ?
C21 Pd2 N6 C27 128(3) . . . . ?
N4 Pd2 N6 C27 134.0(18) . . . . ?
Cl2 Pd2 N6 C27 -59.8(18) . . . . ?
C11 N2 C6 C5 -178.5(4) . . . . ?
Pd1 N2 C6 C5 10.9(5) . . . . ?
C4 C5 C6 N2 176.7(4) . . . . ?
C1 C5 C6 N2 0.3(5) . . . . ?
Pd1 N3 C7 C8 -6(40) . . . . ?
C6 N2 C11 C16 -41.9(6) . . . . ?
Pd1 N2 C11 C16 127.6(4) . . . . ?
C6 N2 C11 C12 137.7(4) . . . . ?
Pd1 N2 C11 C12 -52.7(5) . . . . ?
C16 C11 C12 C13 1.2(6) . . . . ?
N2 C11 C12 C13 -178.4(4) . . . . ?
C11 C12 C13 C14 0.0(7) . . . . ?
C17 O7 C14 C13 175.9(4) . . . . ?
C17 O7 C14 C15 -4.8(7) . . . . ?
C12 C13 C14 O7 178.5(4) . . . . ?
C12 C13 C14 C15 -0.9(7) . . . . ?
O7 C14 C15 C16 -178.7(4) . . . . ?
C13 C14 C15 C16 0.6(7) . . . . ?
C14 C15 C16 C11 0.5(7) . . . . ?
C12 C11 C16 C15 -1.4(6) . . . . ?
N2 C11 C16 C15 178.2(4) . . . . ?
C22 N5 C21 C25 6.7(6) . . . . ?
C29 N5 C21 C25 -169.7(4) . . . . ?
C22 N5 C21 Pd2 -171.4(3) . . . . ?
C29 N5 C21 Pd2 12.2(6) . . . . ?
N6 Pd2 C21 N5 -161(2) . . . . ?
N4 Pd2 C21 N5 -167.0(4) . . . . ?
Cl2 Pd2 C21 N5 26.9(4) . . . . ?
N6 Pd2 C21 C25 21(3) . . . . ?
N4 Pd2 C21 C25 14.9(3) . . . . ?
Cl2 Pd2 C21 C25 -151.3(3) . . . . ?
C21 N5 C22 C23 -2.7(6) . . . . ?
C29 N5 C22 C23 173.9(4) . . . . ?
N5 C22 C23 C24 -2.4(7) . . . . ?
C22 C23 C24 C25 2.8(7) . . . . ?
C23 C24 C25 C26 -173.2(4) . . . . ?
C23 C24 C25 C21 1.5(6) . . . . ?
N5 C21 C25 C24 -6.3(6) . . . . ?
Pd2 C21 C25 C24 172.2(3) . . . . ?
N5 C21 C25 C26 168.7(4) . . . . ?
Pd2 C21 C25 C26 -12.8(4) . . . . ?
C31 N4 C26 C25 179.2(3) . . . . ?
Pd2 N4 C26 C25 13.6(5) . . . . ?
C24 C25 C26 N4 174.2(4) . . . . ?
C21 C25 C26 N4 -0.8(5) . . . . ?
Pd2 N6 C27 C28 -67(36) . . . . ?
C26 N4 C31 C32 144.0(4) . . . . ?
Pd2 N4 C31 C32 -52.2(5) . . . . ?
C26 N4 C31 C36 -37.6(6) . . . . ?
Pd2 N4 C31 C36 126.3(4) . . . . ?
C36 C31 C32 C33 -0.2(6) . . . . ?
N4 C31 C32 C33 178.2(4) . . . . ?
C31 C32 C33 C34 -0.7(6) . . . . ?
C37 O8 C34 C35 -175.6(4) . . . . ?
C37 O8 C34 C33 4.9(7) . . . . ?
C32 C33 C34 O8 -179.3(4) . . . . ?
C32 C33 C34 C35 1.3(7) . . . . ?
O8 C34 C35 C36 179.7(4) . . . . ?
C33 C34 C35 C36 -0.8(7) . . . . ?
C34 C35 C36 C31 -0.2(7) . . . . ?
C32 C31 C36 C35 0.7(7) . . . . ?
N4 C31 C36 C35 -177.7(4) . . . . ?
